data_4132544
loop_
_publ_author_name
'Jiang, Hao'
'Jia, Jiangtao'
'Shkurenko, Aleksander'
'Chen, Zhijie'
'Adil, Karim'
'Belmabkhout, Youssef'
'Weselinski, Lukasz J.'
'Assen, Ayalew H.'
'Xue, Dong-Xu'
'O'Keeffe, Michael'
'Eddaoudi, Mohamed'

_publ_section_title
;
 Enriching the Reticular Chemistry Repertoire: Merged Nets Approach for
 the Rational Design of Intricate Mixed-Linker Metal-Organic Framework
 Platforms.
;
_journal_issue 28
_journal_name_full 'Journal of the American Chemical Society'
_journal_page_first 8858
_journal_page_last 8867
_journal_paper_doi 10.1021/jacs.8b04745
_journal_volume 140
_journal_year 2018
_chemical_formula_moiety '2(C2 H8 N 1+), (C123 H83 N3 O35 S6 Tb6 2-), 3(C3 H7 N O)'
_chemical_formula_sum 'C136 H120 N8 O38 S6 Tb6'
_chemical_formula_weight 3620.27
_space_group_crystal_system cubic
_space_group_IT_number 227
_space_group_name_Hall '-F 4vw 2vw 3'
_space_group_name_H-M_alt 'F d -3 m :2'
_atom_sites_solution_hydrogens geom
_atom_sites_solution_primary direct
_atom_sites_solution_secondary difmap
_audit_creation_method SHELXL-2014/7
_cell_angle_alpha 90
_cell_angle_beta 90
_cell_angle_gamma 90
_cell_formula_units_Z 16
_cell_length_a 46.0411(4)
_cell_length_b 46.0411(4)
_cell_length_c 46.0411(4)
_cell_measurement_reflns_used 9881
_cell_measurement_temperature 100.0(1)
_cell_measurement_theta_max 66.42
_cell_measurement_theta_min 2.71
_cell_volume 97597.1(15)
_computing_cell_refinement 'SAINT v8.34A (Bruker, 2013)'
_computing_data_collection 'Bruker APEX2 v2009.3-0 (Bruker AXS Inc., 2009)'
_computing_data_reduction 'SAINT v8.34A (Bruker, 2013)'
_computing_molecular_graphics 'DIAMOND (Crystal Impact GbR, 2009'
_computing_publication_material 'PublCIF. Westrip, S. P. (2010). J. Appl. Cryst. 43, 920-925.'
_computing_structure_refinement 'SHELXL-2014/7 (Sheldrick, 2014)'
_computing_structure_solution 'ShelXS (Sheldrick, 2008)'
_diffrn_ambient_temperature 100.0(1)
_diffrn_detector_area_resol_mean 8.3
_diffrn_measured_fraction_theta_full 0.992
_diffrn_measured_fraction_theta_max 0.992
_diffrn_measurement_device_type 'Bruker X8 PROSPECTOR APEX2 CCD'
_diffrn_measurement_method '\f and \w scans'
_diffrn_radiation_monochromator mirrors
_diffrn_radiation_type CuK\a
_diffrn_radiation_wavelength 1.54178
_diffrn_reflns_av_R_equivalents 0.0410
_diffrn_reflns_av_unetI/netI 0.0156
_diffrn_reflns_Laue_measured_fraction_full 0.992
_diffrn_reflns_Laue_measured_fraction_max 0.992
_diffrn_reflns_limit_h_max 44
_diffrn_reflns_limit_h_min -50
_diffrn_reflns_limit_k_max 43
_diffrn_reflns_limit_k_min -43
_diffrn_reflns_limit_l_max 54
_diffrn_reflns_limit_l_min -53
_diffrn_reflns_number 62376
_diffrn_reflns_point_group_measured_fraction_full 0.992
_diffrn_reflns_point_group_measured_fraction_max 0.992
_diffrn_reflns_theta_full 66.923
_diffrn_reflns_theta_max 66.923
_diffrn_reflns_theta_min 3.183
_diffrn_source 'Incoatec I\ms'
_exptl_absorpt_coefficient_mu 9.234
_exptl_absorpt_correction_T_max 0.1494
_exptl_absorpt_correction_T_min 0.0510
_exptl_absorpt_correction_type multi-scan
_exptl_absorpt_process_details
;
SADABS-2016/2 (Bruker,2016/2) was used for absorption correction.
wR2(int) was 0.0864 before and 0.0490 after correction.
The Ratio of minimum to maximum transmission is 0.3414.
The \l/2 correction factor is Not present.
;
_exptl_crystal_colour colorless
_exptl_crystal_density_diffrn 0.986
_exptl_crystal_description octahedron
_exptl_crystal_F_000 28512
_exptl_crystal_size_max 0.040
_exptl_crystal_size_mid 0.040
_exptl_crystal_size_min 0.040
_refine_diff_density_max 1.295
_refine_diff_density_min -0.744
_refine_diff_density_rms 0.123
_refine_ls_extinction_method none
_refine_ls_goodness_of_fit_ref 1.094
_refine_ls_hydrogen_treatment constr
_refine_ls_matrix_type full
_refine_ls_number_parameters 216
_refine_ls_number_reflns 4022
_refine_ls_number_restraints 206
_refine_ls_restrained_S_all 1.083
_refine_ls_R_factor_all 0.0551
_refine_ls_R_factor_gt 0.0515
_refine_ls_shift/su_max 0.001
_refine_ls_shift/su_mean 0.000
_refine_ls_structure_factor_coef Fsqd
_refine_ls_weighting_details 'w=1/[\s^2^(Fo^2^)+(0.1119P)^2^+373.4017P] where P=(Fo^2^+2Fc^2^)/3'
_refine_ls_weighting_scheme calc
_refine_ls_wR_factor_gt 0.1561
_refine_ls_wR_factor_ref 0.1595
_reflns_Friedel_coverage 0.000
_reflns_number_gt 3634
_reflns_number_total 4022
_reflns_threshold_expression 'I > 2\s(I)'
_cod_data_source_file ja8b04745_si_005.cif
_cod_data_source_block Tb_sph_MOF_3
_cod_original_cell_volume 97597(3)
_cod_original_sg_symbol_H-M 'F d -3 m'
_cod_database_code 4132544
_shelx_shelxl_version_number 2014/7
_shelx_space_group_comment
;
The symmetry employed for this shelxl refinement is uniquely defined
by the following loop, which should always be used as a source of
symmetry information in preference to the above space-group names.
They are only intended as comments.
;
_shelx_estimated_absorpt_t_min 0.709
_shelx_estimated_absorpt_t_max 0.709
_platon_squeeze_void_probe_radius 1.20

loop_
_space_group_symop_operation_xyz
'x, y, z'
'-y, x+1/4, z+1/4'
'-x+1/4, -y+1/4, z'
'y+1/4, -x, z+1/4'
'x+1/4, -z, y+1/4'
'x, -y+1/4, -z+1/4'
'x+1/4, z+1/4, -y'
'z+1/4, y+1/4, -x'
'-x+1/4, y, -z+1/4'
'-z, y+1/4, x+1/4'
'z, x, y'
'y, z, x'
'-y+1/4, -z+1/4, x'
'z, -x+1/4, -y+1/4'
'-y+1/4, z, -x+1/4'
'-z+1/4, -x+1/4, y'
'-z+1/4, x, -y+1/4'
'y, -z+1/4, -x+1/4'
'y+1/4, x+1/4, -z'
'-y, -x, -z'
'-x, z+1/4, y+1/4'
'-x, -z, -y'
'z+1/4, -y, x+1/4'
'-z, -y, -x'
'x, y+1/2, z+1/2'
'-y, x+3/4, z+3/4'
'-x+1/4, -y+3/4, z+1/2'
'y+1/4, -x+1/2, z+3/4'
'x+1/4, -z+1/2, y+3/4'
'x, -y+3/4, -z+3/4'
'x+1/4, z+3/4, -y+1/2'
'z+1/4, y+3/4, -x+1/2'
'-x+1/4, y+1/2, -z+3/4'
'-z, y+3/4, x+3/4'
'z, x+1/2, y+1/2'
'y, z+1/2, x+1/2'
'-y+1/4, -z+3/4, x+1/2'
'z, -x+3/4, -y+3/4'
'-y+1/4, z+1/2, -x+3/4'
'-z+1/4, -x+3/4, y+1/2'
'-z+1/4, x+1/2, -y+3/4'
'y, -z+3/4, -x+3/4'
'y+1/4, x+3/4, -z+1/2'
'-y, -x+1/2, -z+1/2'
'-x, z+3/4, y+3/4'
'-x, -z+1/2, -y+1/2'
'z+1/4, -y+1/2, x+3/4'
'-z, -y+1/2, -x+1/2'
'x+1/2, y, z+1/2'
'-y+1/2, x+1/4, z+3/4'
'-x+3/4, -y+1/4, z+1/2'
'y+3/4, -x, z+3/4'
'x+3/4, -z, y+3/4'
'x+1/2, -y+1/4, -z+3/4'
'x+3/4, z+1/4, -y+1/2'
'z+3/4, y+1/4, -x+1/2'
'-x+3/4, y, -z+3/4'
'-z+1/2, y+1/4, x+3/4'
'z+1/2, x, y+1/2'
'y+1/2, z, x+1/2'
'-y+3/4, -z+1/4, x+1/2'
'z+1/2, -x+1/4, -y+3/4'
'-y+3/4, z, -x+3/4'
'-z+3/4, -x+1/4, y+1/2'
'-z+3/4, x, -y+3/4'
'y+1/2, -z+1/4, -x+3/4'
'y+3/4, x+1/4, -z+1/2'
'-y+1/2, -x, -z+1/2'
'-x+1/2, z+1/4, y+3/4'
'-x+1/2, -z, -y+1/2'
'z+3/4, -y, x+3/4'
'-z+1/2, -y, -x+1/2'
'x+1/2, y+1/2, z'
'-y+1/2, x+3/4, z+1/4'
'-x+3/4, -y+3/4, z'
'y+3/4, -x+1/2, z+1/4'
'x+3/4, -z+1/2, y+1/4'
'x+1/2, -y+3/4, -z+1/4'
'x+3/4, z+3/4, -y'
'z+3/4, y+3/4, -x'
'-x+3/4, y+1/2, -z+1/4'
'-z+1/2, y+3/4, x+1/4'
'z+1/2, x+1/2, y'
'y+1/2, z+1/2, x'
'-y+3/4, -z+3/4, x'
'z+1/2, -x+3/4, -y+1/4'
'-y+3/4, z+1/2, -x+1/4'
'-z+3/4, -x+3/4, y'
'-z+3/4, x+1/2, -y+1/4'
'y+1/2, -z+3/4, -x+1/4'
'y+3/4, x+3/4, -z'
'-y+1/2, -x+1/2, -z'
'-x+1/2, z+3/4, y+1/4'
'-x+1/2, -z+1/2, -y'
'z+3/4, -y+1/2, x+1/4'
'-z+1/2, -y+1/2, -x'
'-x, -y, -z'
'y, -x-1/4, -z-1/4'
'x-1/4, y-1/4, -z'
'-y-1/4, x, -z-1/4'
'-x-1/4, z, -y-1/4'
'-x, y-1/4, z-1/4'
'-x-1/4, -z-1/4, y'
'-z-1/4, -y-1/4, x'
'x-1/4, -y, z-1/4'
'z, -y-1/4, -x-1/4'
'-z, -x, -y'
'-y, -z, -x'
'y-1/4, z-1/4, -x'
'-z, x-1/4, y-1/4'
'y-1/4, -z, x-1/4'
'z-1/4, x-1/4, -y'
'z-1/4, -x, y-1/4'
'-y, z-1/4, x-1/4'
'-y-1/4, -x-1/4, z'
'y, x, z'
'x, -z-1/4, -y-1/4'
'x, z, y'
'-z-1/4, y, -x-1/4'
'z, y, x'
'-x, -y+1/2, -z+1/2'
'y, -x+1/4, -z+1/4'
'x-1/4, y+1/4, -z+1/2'
'-y-1/4, x+1/2, -z+1/4'
'-x-1/4, z+1/2, -y+1/4'
'-x, y+1/4, z+1/4'
'-x-1/4, -z+1/4, y+1/2'
'-z-1/4, -y+1/4, x+1/2'
'x-1/4, -y+1/2, z+1/4'
'z, -y+1/4, -x+1/4'
'-z, -x+1/2, -y+1/2'
'-y, -z+1/2, -x+1/2'
'y-1/4, z+1/4, -x+1/2'
'-z, x+1/4, y+1/4'
'y-1/4, -z+1/2, x+1/4'
'z-1/4, x+1/4, -y+1/2'
'z-1/4, -x+1/2, y+1/4'
'-y, z+1/4, x+1/4'
'-y-1/4, -x+1/4, z+1/2'
'y, x+1/2, z+1/2'
'x, -z+1/4, -y+1/4'
'x, z+1/2, y+1/2'
'-z-1/4, y+1/2, -x+1/4'
'z, y+1/2, x+1/2'
'-x+1/2, -y, -z+1/2'
'y+1/2, -x-1/4, -z+1/4'
'x+1/4, y-1/4, -z+1/2'
'-y+1/4, x, -z+1/4'
'-x+1/4, z, -y+1/4'
'-x+1/2, y-1/4, z+1/4'
'-x+1/4, -z-1/4, y+1/2'
'-z+1/4, -y-1/4, x+1/2'
'x+1/4, -y, z+1/4'
'z+1/2, -y-1/4, -x+1/4'
'-z+1/2, -x, -y+1/2'
'-y+1/2, -z, -x+1/2'
'y+1/4, z-1/4, -x+1/2'
'-z+1/2, x-1/4, y+1/4'
'y+1/4, -z, x+1/4'
'z+1/4, x-1/4, -y+1/2'
'z+1/4, -x, y+1/4'
'-y+1/2, z-1/4, x+1/4'
'-y+1/4, -x-1/4, z+1/2'
'y+1/2, x, z+1/2'
'x+1/2, -z-1/4, -y+1/4'
'x+1/2, z, y+1/2'
'-z+1/4, y, -x+1/4'
'z+1/2, y, x+1/2'
'-x+1/2, -y+1/2, -z'
'y+1/2, -x+1/4, -z-1/4'
'x+1/4, y+1/4, -z'
'-y+1/4, x+1/2, -z-1/4'
'-x+1/4, z+1/2, -y-1/4'
'-x+1/2, y+1/4, z-1/4'
'-x+1/4, -z+1/4, y'
'-z+1/4, -y+1/4, x'
'x+1/4, -y+1/2, z-1/4'
'z+1/2, -y+1/4, -x-1/4'
'-z+1/2, -x+1/2, -y'
'-y+1/2, -z+1/2, -x'
'y+1/4, z+1/4, -x'
'-z+1/2, x+1/4, y-1/4'
'y+1/4, -z+1/2, x-1/4'
'z+1/4, x+1/4, -y'
'z+1/4, -x+1/2, y-1/4'
'-y+1/2, z+1/4, x-1/4'
'-y+1/4, -x+1/4, z'
'y+1/2, x+1/2, z'
'x+1/2, -z+1/4, -y-1/4'
'x+1/2, z+1/2, y'
'-z+1/4, y+1/2, -x-1/4'
'z+1/2, y+1/2, x'

loop_
_atom_site_label
_atom_site_type_symbol
_atom_site_fract_x
_atom_site_fract_y
_atom_site_fract_z
_atom_site_U_iso_or_equiv
_atom_site_adp_type
_atom_site_occupancy
_atom_site_site_symmetry_order
_atom_site_calc_flag
_atom_site_refinement_flags_posn
_atom_site_refinement_flags_adp
_atom_site_refinement_flags_occupancy
_atom_site_disorder_assembly
_atom_site_disorder_group
Tb1 Tb 0.53967(2) 0.47891(2) 0.03967(2) 0.03489(18) Uani 1 2 d S T P . .
O1H O 0.54630(6) 0.49024(5) -0.00976(5) 0.0221(6) Uani 1 2 d S T P . .
H1H H 0.5645 0.4867 -0.0133 0.027 Uiso 1 2 calc R U P . .
O2H O 0.52643(7) 0.52643(7) 0.02643(7) 0.0222(10) Uani 1 6 d S T P . .
H2H H 0.5373 0.5373 0.0373 0.027 Uiso 1 6 calc R U P . .
O1S O 0.58339(6) 0.50310(6) 0.03805(6) 0.0461(7) Uani 1 1 d . . . . .
C1S C 0.59276(14) 0.52571(10) 0.02571(10) 0.0495(14) Uani 1 2 d S T P A .
C2S C 0.61720(16) 0.54007(11) 0.04007(11) 0.074(2) Uani 1 2 d DS T P . .
C3S C 0.63200(17) 0.5328(2) 0.06386(18) 0.0833(10) Uani 0.5 1 d D . P A 2
H3S H 0.6268 0.5162 0.0749 0.100 Uiso 0.5 1 calc R U P A 2
C4S C 0.65601(14) 0.55089(14) 0.07243(14) 0.106(3) Uani 1 1 d D . . . .
S1 S 0.63100(7) 0.57198(7) 0.02338(7) 0.0833(10) Uani 0.5 1 d . . P A 1
O1L O 0.56956(7) 0.44062(6) 0.02358(7) 0.0531(8) Uani 1 1 d . . . . .
C1L C 0.57315(8) 0.42685(8) 0.0000 0.0561(16) Uani 1 2 d DS TU P . .
C2L C 0.5959(2) 0.40302(19) -0.0007(5) 0.0631(16) Uani 0.5 1 d DG U P B -1
C3L C 0.6020(2) 0.3903(3) 0.0260(4) 0.0814(16) Uani 0.5 1 d G U P B -1
H3L H 0.5922 0.3966 0.0430 0.098 Uiso 0.5 1 calc R U P B -1
C4L C 0.6225(3) 0.3682(4) 0.0278(3) 0.0814(16) Uani 0.5 1 d G U P B -1
H4L H 0.6267 0.3594 0.0460 0.098 Uiso 0.5 1 calc R U P B -1
C5L C 0.6369(4) 0.3588(4) 0.0029(3) 0.074(3) Uani 0.5 1 d DG U P B -1
C6L C 0.6307(4) 0.3716(3) -0.0237(3) 0.0814(16) Uani 0.5 1 d G U P B -1
H6L H 0.6405 0.3652 -0.0407 0.098 Uiso 0.5 1 calc R U P B -1
C7L C 0.6102(4) 0.3937(2) -0.0255(4) 0.0814(16) Uani 0.5 1 d G U P B -1
H7L H 0.6060 0.4024 -0.0437 0.098 Uiso 0.5 1 calc R U P B -1
C8L C 0.6601(4) 0.3354(3) 0.0037(4) 0.074(3) Uani 0.5 1 d DG U P B -1
C9L C 0.6562(3) 0.3109(4) 0.0209(4) 0.084(3) Uani 0.5 1 d G U P B -1
H9L H 0.6393 0.3092 0.0327 0.101 Uiso 0.5 1 calc R U P B -1
C10L C 0.6769(3) 0.2889(3) 0.0208(3) 0.084(3) Uani 0.5 1 d G U P B -1
H10L H 0.6742 0.2722 0.0326 0.101 Uiso 0.5 1 calc R U P B -1
C11L C 0.7016(3) 0.2915(3) 0.0036(3) 0.064(3) Uani 0.5 1 d DG U P B -1
C12L C 0.7055(3) 0.3160(3) -0.0136(3) 0.084(3) Uani 0.5 1 d G U P B -1
H12L H 0.7224 0.3177 -0.0253 0.101 Uiso 0.5 1 calc R U P B -1
C13L C 0.6848(4) 0.3379(3) -0.0135(4) 0.084(3) Uani 0.5 1 d G U P B -1
H13L H 0.6875 0.3547 -0.0253 0.101 Uiso 0.5 1 calc R U P B -1
C14L C 0.7245(2) 0.2675(2) 0.0040(2) 0.064(4) Uani 0.5 1 d D U P . .
O1D O 0.6270(3) 0.4754(6) -0.0207(7) 0.114(6) Uani 0.25 1 d D U P C -1
C1D C 0.6478(5) 0.4632(5) -0.0096(6) 0.112(8) Uani 0.25 1 d D U P C -1
H1D H 0.6492 0.4644 0.0109 0.134 Uiso 0.25 1 calc R U P C -1
N1D N 0.6683(4) 0.4486(5) -0.0229(6) 0.145(9) Uani 0.25 1 d D U P C -1
C2D C 0.6720(12) 0.4500(16) -0.0542(7) 0.19(3) Uani 0.125 1 d D U P C -1
H2DA H 0.6536 0.4451 -0.0637 0.281 Uiso 0.125 1 calc R U P C -1
H2DB H 0.6870 0.4361 -0.0602 0.281 Uiso 0.125 1 calc R U P C -1
H2DC H 0.6779 0.4697 -0.0598 0.281 Uiso 0.125 1 calc R U P C -1
C3D C 0.6889(7) 0.4301(7) -0.0084(8) 0.145(12) Uani 0.25 1 d D U P C -1
H3DA H 0.6965 0.4401 0.0088 0.218 Uiso 0.25 1 calc R U P C -1
H3DB H 0.7050 0.4256 -0.0216 0.218 Uiso 0.25 1 calc R U P C -1
H3DC H 0.6793 0.4121 -0.0024 0.218 Uiso 0.25 1 calc R U P C -1
O1E O 0.5766(3) 0.4589(3) 0.0766(3) 0.121(5) Uani 0.5 2 d DS TU P . .
C1E C 0.5793(5) 0.4505(6) 0.1017(4) 0.139(6) Uani 0.25 1 d D U P D -1
H1E H 0.5632 0.4440 0.1128 0.167 Uiso 0.25 1 calc R U P D -1
N1E N 0.6059(5) 0.4509(3) 0.1125(5) 0.161(7) Uani 0.25 1 d D U P D -1
C2E C 0.6299(6) 0.4484(10) 0.0923(7) 0.161(10) Uani 0.25 1 d D U P D -1
H2EA H 0.6362 0.4281 0.0912 0.242 Uiso 0.25 1 calc R U P D -1
H2EB H 0.6461 0.4605 0.0990 0.242 Uiso 0.25 1 calc R U P D -1
H2EC H 0.6236 0.4549 0.0730 0.242 Uiso 0.25 1 calc R U P D -1
C3E C 0.6123(8) 0.4536(8) 0.1429(5) 0.167(9) Uani 0.25 1 d D U P D -1
H3EA H 0.6247 0.4375 0.1490 0.251 Uiso 0.25 1 calc R U P D -1
H3EB H 0.5941 0.4532 0.1540 0.251 Uiso 0.25 1 calc R U P D -1
H3EC H 0.6223 0.4720 0.1464 0.251 Uiso 0.25 1 calc R U P D -1

loop_
_atom_site_aniso_label
_atom_site_aniso_U_11
_atom_site_aniso_U_22
_atom_site_aniso_U_33
_atom_site_aniso_U_23
_atom_site_aniso_U_13
_atom_site_aniso_U_12
Tb1 0.03503(19) 0.0346(2) 0.03503(19) 0.00326(9) 0.00390(11) 0.00326(9)
O1H 0.0203(14) 0.0231(9) 0.0231(9) 0.0066(12) 0.0037(8) 0.0037(8)
O2H 0.0222(10) 0.0222(10) 0.0222(10) 0.0033(12) 0.0033(12) 0.0033(12)
O1S 0.0387(15) 0.0454(16) 0.0543(17) 0.0036(13) -0.0015(12) -0.0035(12)
C1S 0.042(3) 0.053(2) 0.053(2) 0.001(3) -0.0027(19) -0.0027(19)
C2S 0.068(5) 0.077(3) 0.077(3) 0.022(4) -0.031(3) -0.031(3)
C3S 0.0793(17) 0.0855(18) 0.0849(18) 0.0413(15) -0.0433(14) -0.0400(14)
C4S 0.103(5) 0.108(5) 0.108(5) 0.055(4) -0.047(4) -0.060(4)
S1 0.0793(17) 0.0855(18) 0.0849(18) 0.0413(15) -0.0433(14) -0.0400(14)
O1L 0.0494(17) 0.0427(16) 0.067(2) 0.0067(14) 0.0110(14) 0.0158(13)
C1L 0.045(2) 0.045(2) 0.079(4) 0.009(2) 0.009(2) 0.012(2)
C2L 0.056(4) 0.054(4) 0.079(3) -0.001(3) -0.004(3) 0.019(3)
C3L 0.087(4) 0.078(3) 0.079(3) 0.002(2) -0.001(2) 0.046(3)
C4L 0.087(4) 0.078(3) 0.079(3) 0.002(2) -0.001(2) 0.046(3)
C5L 0.074(5) 0.068(5) 0.078(4) -0.002(3) -0.006(3) 0.035(5)
C6L 0.087(4) 0.078(3) 0.079(3) 0.002(2) -0.001(2) 0.046(3)
C7L 0.087(4) 0.078(3) 0.079(3) 0.002(2) -0.001(2) 0.046(3)
C8L 0.073(5) 0.069(5) 0.078(7) -0.013(4) -0.016(4) 0.035(4)
C9L 0.082(5) 0.078(4) 0.092(6) -0.003(3) -0.006(4) 0.041(4)
C10L 0.082(5) 0.078(4) 0.092(6) -0.003(3) -0.006(4) 0.041(4)
C11L 0.065(5) 0.065(5) 0.061(6) -0.024(4) -0.028(4) 0.027(5)
C12L 0.082(5) 0.078(4) 0.092(6) -0.003(3) -0.006(4) 0.041(4)
C13L 0.082(5) 0.078(4) 0.092(6) -0.003(3) -0.006(4) 0.041(4)
C14L 0.065(6) 0.063(5) 0.063(6) -0.030(5) -0.031(5) 0.028(5)
O1D 0.094(9) 0.086(14) 0.16(2) -0.006(10) 0.036(12) -0.009(9)
C1D 0.095(11) 0.061(12) 0.180(19) -0.032(11) 0.013(13) -0.014(9)
N1D 0.115(12) 0.125(18) 0.19(2) -0.046(13) 0.011(13) 0.017(13)
C2D 0.15(4) 0.22(6) 0.19(2) -0.035(16) 0.017(15) 0.07(5)
C3D 0.122(17) 0.118(19) 0.20(2) -0.054(18) 0.002(16) 0.018(16)
O1E 0.144(8) 0.074(8) 0.144(8) 0.031(5) 0.009(10) 0.031(5)
C1E 0.204(12) 0.065(11) 0.148(9) 0.032(7) -0.004(10) 0.027(10)
N1E 0.208(12) 0.101(12) 0.174(10) 0.017(9) -0.015(11) 0.035(11)
C2E 0.211(14) 0.09(2) 0.180(14) -0.002(15) -0.008(12) 0.018(13)
C3E 0.223(17) 0.105(18) 0.175(11) 0.010(11) -0.019(12) 0.057(16)

loop_
_atom_type_symbol
_atom_type_description
_atom_type_scat_dispersion_real
_atom_type_scat_dispersion_imag
_atom_type_scat_source
C C 0.0181 0.0091 'International Tables Vol C Tables 4.2.6.8 and 6.1.1.4'
H H 0.0000 0.0000 'International Tables Vol C Tables 4.2.6.8 and 6.1.1.4'
N N 0.0311 0.0180 'International Tables Vol C Tables 4.2.6.8 and 6.1.1.4'
O O 0.0492 0.0322 'International Tables Vol C Tables 4.2.6.8 and 6.1.1.4'
S S 0.3331 0.5567 'International Tables Vol C Tables 4.2.6.8 and 6.1.1.4'
Tb Tb -9.1472 9.1891 'International Tables Vol C Tables 4.2.6.8 and 6.1.1.4'

loop_
_geom_angle_atom_site_label_1
_geom_angle_atom_site_label_2
_geom_angle_atom_site_label_3
_geom_angle
_geom_angle_site_symmetry_1
_geom_angle_site_symmetry_3
O1H Tb1 O1S 139.39(8) 155_565 168_554
O1H Tb1 O1S 139.39(8) 155_565 .
O1S Tb1 O1S 79.79(15) 168_554 .
O1H Tb1 O2H 99.28(14) 155_565 .
O1S Tb1 O2H 76.59(12) 168_554 .
O1S Tb1 O2H 76.59(12) . .
O1H Tb1 O1H 66.74(9) 155_565 36_554
O1S Tb1 O1H 75.40(10) 168_554 36_554
O1S Tb1 O1H 137.92(10) . 36_554
O2H Tb1 O1H 64.97(9) . 36_554
O1H Tb1 O1H 66.74(9) 155_565 .
O1S Tb1 O1H 137.92(10) 168_554 .
O1S Tb1 O1H 75.40(10) . .
O2H Tb1 O1H 64.97(9) . .
O1H Tb1 O1H 101.63(14) 36_554 .
O1H Tb1 O1L 77.32(10) 155_565 168_554
O1S Tb1 O1L 80.86(11) 168_554 168_554
O1S Tb1 O1L 131.02(11) . 168_554
O2H Tb1 O1L 140.00(8) . 168_554
O1H Tb1 O1L 77.64(10) 36_554 168_554
O1H Tb1 O1L 140.45(11) . 168_554
O1H Tb1 O1L 77.33(10) 155_565 .
O1S Tb1 O1L 131.01(11) 168_554 .
O1S Tb1 O1L 80.86(11) . .
O2H Tb1 O1L 140.00(8) . .
O1H Tb1 O1L 140.45(11) 36_554 .
O1H Tb1 O1L 77.64(10) . .
O1L Tb1 O1L 78.91(15) 168_554 .
O1H Tb1 O1E 128.3(4) 155_565 .
O1S Tb1 O1E 67.5(3) 168_554 .
O1S Tb1 O1E 67.5(3) . .
O2H Tb1 O1E 132.4(4) . .
O1H Tb1 O1E 129.19(7) 36_554 .
O1H Tb1 O1E 129.19(7) . .
O1L Tb1 O1E 63.6(3) 168_554 .
O1L Tb1 O1E 63.6(3) . .
O1H Tb1 Tb1 34.36(3) 155_565 155_565
O1S Tb1 Tb1 105.73(7) 168_554 155_565
O1S Tb1 Tb1 158.51(7) . 155_565
O2H Tb1 Tb1 84.43(11) . 155_565
O1H Tb1 Tb1 32.93(7) 36_554 155_565
O1H Tb1 Tb1 87.56(7) . 155_565
O1L Tb1 Tb1 70.41(8) 168_554 155_565
O1L Tb1 Tb1 108.55(8) . 155_565
O1E Tb1 Tb1 134.0(2) . 155_565
O1H Tb1 Tb1 34.36(3) 155_565 132_655
O1S Tb1 Tb1 158.51(7) 168_554 132_655
O1S Tb1 Tb1 105.73(7) . 132_655
O2H Tb1 Tb1 84.43(11) . 132_655
O1H Tb1 Tb1 87.56(7) 36_554 132_655
O1H Tb1 Tb1 32.93(7) . 132_655
O1L Tb1 Tb1 108.55(8) 168_554 132_655
O1L Tb1 Tb1 70.42(8) . 132_655
O1E Tb1 Tb1 134.0(2) . 132_655
Tb1 Tb1 Tb1 61.863(11) 155_565 132_655
O1H Tb1 Tb1 86.13(6) 155_565 59_554
O1S Tb1 Tb1 106.03(7) 168_554 59_554
O1S Tb1 Tb1 68.58(7) . 59_554
O2H Tb1 Tb1 32.73(5) . 59_554
O1H Tb1 Tb1 86.27(6) 36_554 59_554
O1H Tb1 Tb1 32.85(6) . 59_554
O1L Tb1 Tb1 160.41(8) 168_554 59_554
O1L Tb1 Tb1 107.86(8) . 59_554
O1E Tb1 Tb1 136.0(2) . 59_554
Tb1 Tb1 Tb1 90.0 155_565 59_554
Tb1 Tb1 Tb1 59.072(5) 132_655 59_554
Tb1 O1H Tb1 112.71(8) 132_655 .
Tb1 O1H Tb1 112.72(8) 132_655 59_554
Tb1 O1H Tb1 114.29(12) . 59_554
Tb1 O1H H1H 105.4 132_655 .
Tb1 O1H H1H 105.4 . .
Tb1 O1H H1H 105.4 59_554 .
Tb1 O2H Tb1 114.54(10) 36_554 59_554
Tb1 O2H Tb1 114.54(10) 36_554 .
Tb1 O2H Tb1 114.54(10) 59_554 .
Tb1 O2H H2H 103.7 36_554 .
Tb1 O2H H2H 103.7 59_554 .
Tb1 O2H H2H 103.7 . .
C1S O1S Tb1 135.5(3) . .
O1S C1S O1S 128.7(6) . 142_554
O1S C1S C2S 115.6(3) . .
O1S C1S C2S 115.6(3) 142_554 .
C3S C2S C3S 98.6(10) . 142_554
C3S C2S C1S 130.7(5) . .
C3S C2S C1S 130.7(5) 142_554 .
C1S C2S S1 117.0(2) . .
C1S C2S S1 117.0(2) . 142_554
S1 C2S S1 126.0(4) . 142_554
C2S C3S C4S 118.3(8) . .
C2S C3S H3S 120.9 . .
C4S C3S H3S 120.9 . .
C4S C4S C4S 120.000(3) 142_554 119_656
C4S C4S C3S 102.4(4) 142_554 .
C4S C4S C3S 137.5(4) 119_656 .
C4S C4S S1 120.97(15) 142_554 142_554
C4S C4S S1 118.96(15) 119_656 142_554
C4S S1 C2S 86.0(3) 142_554 .
C1L O1L Tb1 136.0(3) . .
O1L C1L O1L 127.1(5) 20_665 .
O1L C1L C2L 115.0(9) 20_665 .
O1L C1L C2L 117.9(9) . .
C3L C2L C7L 120.0 . .
C3L C2L C1L 115.4(15) . .
C7L C2L C1L 124.6(15) . .
C4L C3L C2L 120.0 . .
C4L C3L H3L 120.0 . .
C2L C3L H3L 120.0 . .
C3L C4L C5L 120.0 . .
C3L C4L H4L 120.0 . .
C5L C4L H4L 120.0 . .
C6L C5L C4L 120.0 . .
C6L C5L C8L 117.7(10) . .
C4L C5L C8L 122.3(11) . .
C5L C6L C7L 120.0 . .
C5L C6L H6L 120.0 . .
C7L C6L H6L 120.0 . .
C6L C7L C2L 120.0 . .
C6L C7L H7L 120.0 . .
C2L C7L H7L 120.0 . .
C9L C8L C13L 120.0 . .
C9L C8L C5L 119.8(9) . .
C13L C8L C5L 120.1(9) . .
C10L C9L C8L 120.0 . .
C10L C9L H9L 120.0 . .
C8L C9L H9L 120.0 . .
C11L C10L C9L 120.0 . .
C11L C10L H10L 120.0 . .
C9L C10L H10L 120.0 . .
C10L C11L C12L 120.0 . .
C10L C11L C14L 119.8(8) . .
C12L C11L C14L 120.2(8) . .
C11L C12L C13L 120.0 . .
C11L C12L H12L 120.0 . .
C13L C12L H12L 120.0 . .
C12L C13L C8L 120.0 . .
C12L C13L H13L 120.0 . .
C8L C13L H13L 120.0 . .
C14L C14L C14L 120.000(3) 119_656 141
C14L C14L C11L 119.8(7) 119_656 .
C14L C14L C11L 120.2(7) 141 .
O1D C1D N1D 127.2(19) . .
O1D C1D H1D 116.4 . .
N1D C1D H1D 116.4 . .
C1D N1D C3D 124.1(19) . .
C1D N1D C2D 121.6(15) . .
C3D N1D C2D 114.3(14) . .
N1D C2D H2DA 109.5 . .
N1D C2D H2DB 109.5 . .
H2DA C2D H2DB 109.5 . .
N1D C2D H2DC 109.5 . .
H2DA C2D H2DC 109.5 . .
H2DB C2D H2DC 109.5 . .
N1D C3D H3DA 109.5 . .
N1D C3D H3DB 109.5 . .
H3DA C3D H3DB 109.5 . .
N1D C3D H3DC 109.5 . .
H3DA C3D H3DC 109.5 . .
H3DB C3D H3DC 109.5 . .
C1E O1E Tb1 143.3(12) . .
O1E C1E N1E 116.2(15) . .
O1E C1E H1E 121.9 . .
N1E C1E H1E 121.9 . .
C1E N1E C3E 123.8(14) . .
C1E N1E C2E 117.7(13) . .
C3E N1E C2E 118.4(14) . .
N1E C2E H2EA 109.5 . .
N1E C2E H2EB 109.5 . .
H2EA C2E H2EB 109.5 . .
N1E C2E H2EC 109.5 . .
H2EA C2E H2EC 109.5 . .
H2EB C2E H2EC 109.5 . .
N1E C3E H3EA 109.5 . .
N1E C3E H3EB 109.5 . .
H3EA C3E H3EB 109.5 . .
N1E C3E H3EC 109.5 . .
H3EA C3E H3EC 109.5 . .
H3EB C3E H3EC 109.5 . .

loop_
_geom_bond_atom_site_label_1
_geom_bond_atom_site_label_2
_geom_bond_distance
_geom_bond_site_symmetry_2
Tb1 O1H 2.268(3) 155_565
Tb1 O1S 2.301(3) 168_554
Tb1 O1S 2.301(3) .
Tb1 O2H 2.3516(13) .
Tb1 O1H 2.3548(16) 36_554
Tb1 O1H 2.3548(16) .
Tb1 O1L 2.356(3) 168_554
Tb1 O1L 2.356(3) .
Tb1 O1E 2.577(16) .
Tb1 Tb1 3.8486(6) 155_565
Tb1 Tb1 3.8486(6) 132_655
Tb1 Tb1 3.9564(5) 59_554
O1H Tb1 2.268(3) 132_655
O1H Tb1 2.3549(16) 59_554
O1H H1H 0.8700 .
O2H Tb1 2.3516(13) 36_554
O2H Tb1 2.3516(13) 59_554
O2H H2H 0.8700 .
O1S C1S 1.262(4) .
C1S O1S 1.262(4) 142_554
C1S C2S 1.463(9) .
C2S C3S 1.333(8) .
C2S C3S 1.333(8) 142_554
C2S S1 1.775(4) .
C2S S1 1.776(4) 142_554
C3S C4S 1.439(8) .
C3S H3S 0.9500 .
C4S C4S 1.403(7) 142_554
C4S C4S 1.404(7) 119_656
C4S S1 1.712(5) 142_554
S1 C4S 1.712(5) 142_554
O1L C1L 1.268(4) .
C1L O1L 1.268(4) 20_665
C1L C2L 1.516(6) .
C2L C3L 1.3900 .
C2L C7L 1.3900 .
C3L C4L 1.3900 .
C3L H3L 0.9500 .
C4L C5L 1.3900 .
C4L H4L 0.9500 .
C5L C6L 1.3900 .
C5L C8L 1.521(4) .
C6L C7L 1.3900 .
C6L H6L 0.9500 .
C7L H7L 0.9500 .
C8L C9L 1.3900 .
C8L C13L 1.3900 .
C9L C10L 1.3900 .
C9L H9L 0.9500 .
C10L C11L 1.3900 .
C10L H10L 0.9500 .
C11L C12L 1.3900 .
C11L C14L 1.526(5) .
C12L C13L 1.3900 .
C12L H12L 0.9500 .
C13L H13L 0.9500 .
C14L C14L 1.401(9) 119_656
C14L C14L 1.403(9) 141
O1D C1D 1.221(10) .
C1D N1D 1.313(10) .
C1D H1D 0.9500 .
N1D C3D 1.439(10) .
N1D C2D 1.45(2) .
C2D H2DA 0.9800 .
C2D H2DB 0.9800 .
C2D H2DC 0.9800 .
C3D H3DA 0.9800 .
C3D H3DB 0.9800 .
C3D H3DC 0.9800 .
O1E C1E 1.225(10) .
C1E N1E 1.320(9) .
C1E H1E 0.9500 .
N1E C3E 1.435(9) .
N1E C2E 1.448(10) .
C2E H2EA 0.9800 .
C2E H2EB 0.9800 .
C2E H2EC 0.9800 .
C3E H3EA 0.9800 .
C3E H3EB 0.9800 .
C3E H3EC 0.9800 .

loop_
_geom_torsion_atom_site_label_1
_geom_torsion_atom_site_label_2
_geom_torsion_atom_site_label_3
_geom_torsion_atom_site_label_4
_geom_torsion
_geom_torsion_site_symmetry_1
_geom_torsion_site_symmetry_4
Tb1 O1S C1S O1S -23.8(11) . 142_554
Tb1 O1S C1S C2S 154.0(4) . .
O1S C1S C2S C3S 2.1(10) . .
O1S C1S C2S C3S -179.7(5) 142_554 .
O1S C1S C2S C3S 179.7(5) . 142_554
O1S C1S C2S C3S -2.1(10) 142_554 142_554
O1S C1S C2S S1 -180.0(5) . .
O1S C1S C2S S1 -1.8(8) 142_554 .
O1S C1S C2S S1 1.8(8) . 142_554
O1S C1S C2S S1 180.0(5) 142_554 142_554
C3S C2S C3S C4S -0.2(5) 142_554 .
C1S C2S C3S C4S 177.9(10) . .
C2S C3S C4S C4S 0.2(3) . 142_554
C2S C3S C4S C4S -176.2(5) . 119_656
C1S C2S S1 C4S -178.3(8) . 142_554
S1 C2S S1 C4S -0.3(5) 142_554 142_554
Tb1 O1L C1L O1L -1.58(19) . 20_665
Tb1 O1L C1L C2L 179.5(7) . .
O1L C1L C2L C3L -153.3(4) 20_665 .
O1L C1L C2L C3L 25.7(6) . .
O1L C1L C2L C7L 26.6(6) 20_665 .
O1L C1L C2L C7L -154.3(5) . .
C7L C2L C3L C4L 0.0 . .
C1L C2L C3L C4L 180.0(5) . .
C2L C3L C4L C5L 0.0 . .
C3L C4L C5L C6L 0.0 . .
C3L C4L C5L C8L 178.2(16) . .
C4L C5L C6L C7L 0.0 . .
C8L C5L C6L C7L -178.3(16) . .
C5L C6L C7L C2L 0.0 . .
C3L C2L C7L C6L 0.0 . .
C1L C2L C7L C6L -180.0(6) . .
C6L C5L C8L C9L -140.0(6) . .
C4L C5L C8L C9L 41.8(17) . .
C6L C5L C8L C13L 37.7(16) . .
C4L C5L C8L C13L -140.5(7) . .
C13L C8L C9L C10L 0.0 . .
C5L C8L C9L C10L 177.7(17) . .
C8L C9L C10L C11L 0.0 . .
C9L C10L C11L C12L 0.0 . .
C9L C10L C11L C14L 179.1(12) . .
C10L C11L C12L C13L 0.0 . .
C14L C11L C12L C13L -179.1(12) . .
C11L C12L C13L C8L 0.0 . .
C9L C8L C13L C12L 0.0 . .
C5L C8L C13L C12L -177.7(18) . .
C10L C11L C14L C14L -84.4(8) . 119_656
C12L C11L C14L C14L 94.6(7) . 119_656
C10L C11L C14L C14L 97.2(7) . 141
C12L C11L C14L C14L -83.8(8) . 141
O1D C1D N1D C3D -167(3) . .
O1D C1D N1D C2D 13(3) . .
Tb1 O1E C1E N1E -159.1(14) . .
O1E C1E N1E C3E 153(3) . .
O1E C1E N1E C2E -27(3) . .

loop_
_platon_squeeze_void_nr
_platon_squeeze_void_average_x
_platon_squeeze_void_average_y
_platon_squeeze_void_average_z
_platon_squeeze_void_volume
_platon_squeeze_void_count_electrons
_platon_squeeze_void_content
1 0.257 -0.030 -0.026 39293 13882 ' '
2 0.125 0.125 0.125 197 -15 ' '
3 0.625 0.125 0.625 197 -15 ' '
4 0.875 0.375 0.375 197 -15 ' '
5 0.375 0.375 0.875 197 -15 ' '
6 0.625 0.625 0.125 197 -15 ' '
7 0.125 0.625 0.625 197 -15 ' '
8 0.375 0.875 0.375 197 -15 ' '
9 0.875 0.875 0.875 197 -15 ' '
